data_7158597
loop_
_publ_author_name
'Chernykh, Anton V.'
'Chernykh, Alla V.'
'Radchenko, Dmytro S.'
'Chheda, Pratik Rajesh'
'Rusanov, Eduard B.'
'Grygorenko, Oleksandr O.'
'Spies, M. Ashley'
'Volochnyuk, Dmitriy M.'
'Komarov, Igor V.'

_publ_section_title
;
 A stereochemical journey around spirocyclic glutamic acid analogs
;
_journal_name_full 'Organic &amp; Biomolecular Chemistry'
_journal_paper_doi 10.1039/D2OB00146B
_journal_year 2022
_chemical_absolute_configuration ad
_chemical_formula_moiety 'C16 H26 N2 O3 S'
_chemical_formula_sum 'C16 H26 N2 O3 S'
_chemical_formula_weight 326.45
_space_group_crystal_system monoclinic
_space_group_IT_number 5
_space_group_name_Hall 'C 2y'
_space_group_name_H-M_alt 'C 1 2 1'
_atom_sites_solution_hydrogens mixed
_audit_creation_method SHELXL-2016/4
_audit_update_record
;
2021-09-08 deposited with the CCDC.	2022-03-03 downloaded from the CCDC.
;
_cell_angle_alpha 90
_cell_angle_beta 118.358(4)
_cell_angle_gamma 90
_cell_formula_units_Z 4
_cell_length_a 18.407(3)
_cell_length_b 6.1109(8)
_cell_length_c 18.265(2)
_cell_measurement_reflns_used 1344
_cell_measurement_temperature 138(2)
_cell_measurement_theta_max 25.67
_cell_measurement_theta_min 2.21
_cell_volume 1808.0(4)
_computing_cell_refinement 'Bruker SMART'
_computing_data_collection 'Bruker SMART'
_computing_data_reduction 'Bruker SAINT'
_computing_molecular_graphics 'Bruker SHELXTL'
_computing_publication_material 'Bruker SHELXTL'
_computing_structure_refinement 'SHELXL-2016/4 (Sheldrick, 2016)'
_computing_structure_solution 'Bruker SHELXTL'
_diffrn_ambient_temperature 138(2)
_diffrn_measured_fraction_theta_full 0.998
_diffrn_measured_fraction_theta_max 0.998
_diffrn_measurement_device_type 'CCD area detector'
_diffrn_measurement_method 'omega scans'
_diffrn_radiation_monochromator graphite
_diffrn_radiation_source 'sealed tube'
_diffrn_radiation_type MoK\a
_diffrn_radiation_wavelength 0.71073
_diffrn_reflns_av_R_equivalents 0.0333
_diffrn_reflns_av_unetI/netI 0.0382
_diffrn_reflns_Laue_measured_fraction_full 0.998
_diffrn_reflns_Laue_measured_fraction_max 0.998
_diffrn_reflns_limit_h_max 22
_diffrn_reflns_limit_h_min -22
_diffrn_reflns_limit_k_max 7
_diffrn_reflns_limit_k_min -7
_diffrn_reflns_limit_l_max 22
_diffrn_reflns_limit_l_min -15
_diffrn_reflns_number 9459
_diffrn_reflns_point_group_measured_fraction_full 0.939
_diffrn_reflns_point_group_measured_fraction_max 0.935
_diffrn_reflns_theta_full 25.242
_diffrn_reflns_theta_max 25.499
_diffrn_reflns_theta_min 2.214
_exptl_absorpt_coefficient_mu 0.192
_exptl_absorpt_correction_T_max 0.99
_exptl_absorpt_correction_T_min 0.72
_exptl_absorpt_correction_type numerical
_exptl_absorpt_process_details SADABS
_exptl_crystal_colour colorless
_exptl_crystal_density_diffrn 1.199
_exptl_crystal_description needle
_exptl_crystal_F_000 704
_exptl_crystal_size_max 0.520
_exptl_crystal_size_mid 0.126
_exptl_crystal_size_min 0.070
_refine_diff_density_max 0.213
_refine_diff_density_min -0.164
_refine_diff_density_rms 0.035
_refine_ls_abs_structure_details
;
 Flack x determined using 1086 quotients [(I+)-(I-)]/[(I+)+(I-)]
 (Parsons, Flack and Wagner, Acta Cryst. B69 (2013) 249-259).
;
_refine_ls_abs_structure_Flack -0.02(4)
_refine_ls_extinction_method none
_refine_ls_goodness_of_fit_ref 1.047
_refine_ls_hydrogen_treatment mixed
_refine_ls_matrix_type full
_refine_ls_number_parameters 203
_refine_ls_number_reflns 3160
_refine_ls_number_restraints 1
_refine_ls_restrained_S_all 1.046
_refine_ls_R_factor_all 0.0388
_refine_ls_R_factor_gt 0.0332
_refine_ls_shift/su_max 0.006
_refine_ls_shift/su_mean 0.000
_refine_ls_structure_factor_coef Fsqd
_refine_ls_weighting_details 'w=1/[\s^2^(Fo^2^)+(0.0351P)^2^+0.3452P] where P=(Fo^2^+2Fc^2^)/3'
_refine_ls_weighting_scheme calc
_refine_ls_wR_factor_gt 0.0715
_refine_ls_wR_factor_ref 0.0739
_reflns_Friedel_coverage 0.701
_reflns_Friedel_fraction_full 0.865
_reflns_Friedel_fraction_max 0.858
_reflns_number_gt 2877
_reflns_number_total 3160
_reflns_threshold_expression 'I > 2\s(I)'
_cod_data_source_file d2ob00146b2.cif
_cod_data_source_block platon_sq[50a]
_cod_original_sg_symbol_H-M 'C 2'
_cod_database_code 7158597
_shelx_shelxl_version_number 2016/4
_shelx_space_group_comment
;
The symmetry employed for this shelxl refinement is uniquely defined
by the following loop, which should always be used as a source of
symmetry information in preference to the above space-group names.
They are only intended as comments.
;
_shelx_estimated_absorpt_t_min 0.907
_shelx_estimated_absorpt_t_max 0.987
_platon_squeeze_void_probe_radius 1.20

loop_
_space_group_symop_operation_xyz
'x, y, z'
'-x, y, -z'
'x+1/2, y+1/2, z'
'-x+1/2, y+1/2, -z'

loop_
_atom_site_label
_atom_site_type_symbol
_atom_site_fract_x
_atom_site_fract_y
_atom_site_fract_z
_atom_site_U_iso_or_equiv
_atom_site_adp_type
_atom_site_occupancy
_atom_site_site_symmetry_order
_atom_site_calc_flag
_atom_site_refinement_flags_posn
_atom_site_refinement_flags_adp
_atom_site_refinement_flags_occupancy
_atom_site_disorder_assembly
_atom_site_disorder_group
C1 C 0.73201(15) 0.5322(5) 0.82478(16) 0.0223(6) Uani 1 1 d . . . . .
C2 C 0.74808(14) 0.2909(5) 0.81151(14) 0.0245(5) Uani 1 1 d . . . . .
H2A H 0.802402 0.266623 0.814032 0.029 Uiso 1 1 calc R U . . .
H2B H 0.739470 0.187165 0.848300 0.029 Uiso 1 1 calc R U . . .
C3 C 0.67579(14) 0.2982(5) 0.72233(14) 0.0228(5) Uani 1 1 d . . . . .
C4 C 0.67114(17) 0.5490(5) 0.73000(16) 0.0257(6) Uani 1 1 d . . . . .
H4A H 0.615590 0.602541 0.717188 0.031 Uiso 1 1 calc R U . . .
H4B H 0.693357 0.632359 0.698552 0.031 Uiso 1 1 calc R U . . .
C5 C 0.59591(17) 0.1685(5) 0.69539(16) 0.0314(7) Uani 1 1 d . . . . .
H5A H 0.549943 0.256824 0.693453 0.038 Uiso 1 1 calc R U . . .
H5B H 0.603414 0.031868 0.727347 0.038 Uiso 1 1 calc R U . . .
C6 C 0.5907(2) 0.1324(6) 0.60961(18) 0.0417(8) Uani 1 1 d . . . . .
H6A H 0.579739 -0.021240 0.590190 0.050 Uiso 1 1 calc R U . . .
H6B H 0.552417 0.233700 0.566086 0.050 Uiso 1 1 calc R U . . .
C7 C 0.68156(18) 0.1984(5) 0.64678(16) 0.0300(7) Uani 1 1 d . . . . .
H7 H 0.717970 0.066206 0.664024 0.036 Uiso 1 1 calc R U . . .
C8 C 0.70539(18) 0.3528(5) 0.59824(17) 0.0307(7) Uani 1 1 d . . . . .
C9 C 0.81856(19) 0.5145(5) 0.58822(18) 0.0350(7) Uani 1 1 d . . . . .
H9 H 0.776450 0.539452 0.528905 0.042 Uiso 1 1 calc R U . . .
C10 C 0.8937(2) 0.4150(6) 0.5912(2) 0.0500(9) Uani 1 1 d . . . . .
H10A H 0.917298 0.516001 0.566467 0.075 Uiso 1 1 calc R U . . .
H10B H 0.934403 0.386116 0.649207 0.075 Uiso 1 1 calc R U . . .
H10C H 0.878915 0.277309 0.559958 0.075 Uiso 1 1 calc R U . . .
C11 C 0.8353(3) 0.7252(6) 0.6349(2) 0.0634(12) Uani 1 1 d . . . . .
H11A H 0.856928 0.832381 0.610256 0.095 Uiso 1 1 calc R U . . .
H11B H 0.783917 0.780605 0.631736 0.095 Uiso 1 1 calc R U . . .
H11C H 0.875936 0.700753 0.693199 0.095 Uiso 1 1 calc R U . . .
C12 C 0.80455(18) 0.6753(5) 0.85080(17) 0.0283(7) Uani 1 1 d . . . . .
C13 C 0.56236(16) 0.6816(5) 0.89220(16) 0.0270(6) Uani 1 1 d . . . . .
C14 C 0.5185(2) 0.8859(6) 0.8983(2) 0.0464(9) Uani 1 1 d . . . . .
H14A H 0.555822 0.970070 0.947624 0.070 Uiso 1 1 calc R U . . .
H14B H 0.501864 0.975650 0.848426 0.070 Uiso 1 1 calc R U . . .
H14C H 0.469393 0.843610 0.902853 0.070 Uiso 1 1 calc R U . . .
C15 C 0.50657(18) 0.5464(6) 0.81657(18) 0.0427(8) Uani 1 1 d . . . . .
H15A H 0.536329 0.415951 0.814134 0.064 Uiso 1 1 calc R U . . .
H15B H 0.457419 0.501847 0.820562 0.064 Uiso 1 1 calc R U . . .
H15C H 0.489890 0.633887 0.766135 0.064 Uiso 1 1 calc R U . . .
C16 C 0.59574(18) 0.5445(6) 0.97067(18) 0.0394(8) Uani 1 1 d . . . . .
H16A H 0.631578 0.634829 1.018717 0.059 Uiso 1 1 calc R U . . .
H16B H 0.549695 0.488368 0.977946 0.059 Uiso 1 1 calc R U . . .
H16C H 0.627523 0.421504 0.966083 0.059 Uiso 1 1 calc R U . . .
N1 N 0.69152(14) 0.5466(4) 0.87627(15) 0.0230(5) Uani 1 1 d . . . . .
N2 N 0.86024(16) 0.7835(5) 0.86546(16) 0.0464(7) Uani 1 1 d . . . . .
O1 O 0.65678(14) 0.4620(4) 0.54170(14) 0.0553(7) Uani 1 1 d . . . . .
O2 O 0.78626(12) 0.3566(3) 0.62593(11) 0.0344(5) Uani 1 1 d . . . . .
O3 O 0.70048(11) 0.9199(3) 0.94898(11) 0.0321(5) Uani 1 1 d . . . . .
S1 S 0.64681(4) 0.78513(11) 0.87535(4) 0.02245(17) Uani 1 1 d . . . . .
H1N H 0.7216(16) 0.495(4) 0.9230(17) 0.018(8) Uiso 1 1 d . . . . .

loop_
_atom_site_aniso_label
_atom_site_aniso_U_11
_atom_site_aniso_U_22
_atom_site_aniso_U_33
_atom_site_aniso_U_23
_atom_site_aniso_U_13
_atom_site_aniso_U_12
C1 0.0251(14) 0.0248(14) 0.0193(13) -0.0023(12) 0.0124(11) -0.0019(12)
C2 0.0288(13) 0.0226(13) 0.0232(13) 0.0014(15) 0.0133(11) 0.0021(15)
C3 0.0287(13) 0.0232(14) 0.0176(12) 0.0014(15) 0.0118(10) 0.0003(14)
C4 0.0353(15) 0.0238(15) 0.0195(14) 0.0012(13) 0.0143(12) 0.0019(12)
C5 0.0369(16) 0.0341(17) 0.0247(15) -0.0017(14) 0.0159(14) -0.0067(14)
C6 0.0478(19) 0.049(2) 0.0276(17) -0.0134(16) 0.0172(15) -0.0200(16)
C7 0.0393(16) 0.0296(16) 0.0263(15) -0.0053(14) 0.0198(14) -0.0028(13)
C8 0.0357(16) 0.0382(19) 0.0220(14) -0.0043(13) 0.0167(13) 0.0003(13)
C9 0.0404(17) 0.0388(18) 0.0290(16) 0.0025(15) 0.0190(14) -0.0046(15)
C10 0.050(2) 0.048(2) 0.063(2) -0.011(2) 0.0352(18) -0.0143(18)
C11 0.105(3) 0.040(3) 0.073(3) -0.005(2) 0.066(3) -0.009(2)
C12 0.0356(16) 0.0288(15) 0.0293(16) -0.0083(14) 0.0226(14) -0.0033(14)
C13 0.0233(14) 0.0365(16) 0.0233(15) 0.0012(14) 0.0129(13) -0.0017(13)
C14 0.0397(18) 0.054(2) 0.055(2) 0.0030(19) 0.0306(17) 0.0087(17)
C15 0.0317(16) 0.061(2) 0.0353(17) -0.0044(18) 0.0154(14) -0.0135(16)
C16 0.0337(16) 0.059(2) 0.0344(16) 0.0127(17) 0.0232(14) 0.0013(16)
N1 0.0252(12) 0.0285(13) 0.0174(12) 0.0037(12) 0.0118(10) 0.0004(11)
N2 0.0488(15) 0.0484(16) 0.0590(17) -0.0215(18) 0.0395(13) -0.0192(17)
O1 0.0454(14) 0.081(2) 0.0451(14) 0.0331(14) 0.0262(12) 0.0153(13)
O2 0.0379(11) 0.0361(13) 0.0300(11) 0.0044(9) 0.0167(9) -0.0032(9)
O3 0.0325(11) 0.0342(12) 0.0291(11) -0.0102(10) 0.0143(9) -0.0078(10)
S1 0.0252(3) 0.0237(3) 0.0206(3) -0.0004(4) 0.0127(3) -0.0020(3)

loop_
_atom_type_symbol
_atom_type_description
_atom_type_scat_dispersion_real
_atom_type_scat_dispersion_imag
_atom_type_scat_source
C C 0.0033 0.0016 'International Tables Vol C Tables 4.2.6.8 and 6.1.1.4'
H H 0.0000 0.0000 'International Tables Vol C Tables 4.2.6.8 and 6.1.1.4'
N N 0.0061 0.0033 'International Tables Vol C Tables 4.2.6.8 and 6.1.1.4'
O O 0.0106 0.0060 'International Tables Vol C Tables 4.2.6.8 and 6.1.1.4'
S S 0.1246 0.1234 'International Tables Vol C Tables 4.2.6.8 and 6.1.1.4'

loop_
_geom_angle_atom_site_label_1
_geom_angle_atom_site_label_2
_geom_angle_atom_site_label_3
_geom_angle
_geom_angle_site_symmetry_1
_geom_angle_site_symmetry_3
_geom_angle_publ_flag
N1 C1 C12 114.8(2) . . ?
N1 C1 C2 110.8(2) . . ?
C12 C1 C2 113.9(2) . . ?
N1 C1 C4 113.3(2) . . ?
C12 C1 C4 112.5(2) . . ?
C2 C1 C4 88.78(19) . . ?
C3 C2 C1 90.3(2) . . ?
C5 C3 C2 122.8(2) . . ?
C5 C3 C4 117.2(2) . . ?
C2 C3 C4 89.4(2) . . ?
C5 C3 C7 88.4(2) . . ?
C2 C3 C7 122.5(2) . . ?
C4 C3 C7 119.9(2) . . ?
C3 C4 C1 89.7(2) . . ?
C3 C5 C6 89.2(2) . . ?
C7 C6 C5 89.1(2) . . ?
C8 C7 C6 118.0(2) . . ?
C8 C7 C3 116.1(2) . . ?
C6 C7 C3 88.7(2) . . ?
O1 C8 O2 124.2(3) . . ?
O1 C8 C7 123.6(3) . . ?
O2 C8 C7 112.2(2) . . ?
O2 C9 C10 106.9(3) . . ?
O2 C9 C11 108.6(2) . . ?
C10 C9 C11 113.3(3) . . ?
N2 C12 C1 175.1(3) . . ?
C15 C13 C14 111.2(3) . . ?
C15 C13 C16 110.8(3) . . ?
C14 C13 C16 112.1(2) . . ?
C15 C13 S1 107.24(18) . . ?
C14 C13 S1 104.6(2) . . ?
C16 C13 S1 110.74(18) . . ?
C1 N1 S1 116.62(19) . . ?
C8 O2 C9 117.7(2) . . ?
O3 S1 N1 111.25(12) . . ?
O3 S1 C13 106.97(11) . . ?
N1 S1 C13 98.63(12) . . ?

loop_
_geom_bond_atom_site_label_1
_geom_bond_atom_site_label_2
_geom_bond_distance
_geom_bond_site_symmetry_2
_geom_bond_publ_flag
C1 N1 1.454(3) . ?
C1 C12 1.473(4) . ?
C1 C2 1.545(4) . ?
C1 C4 1.556(4) . ?
C2 C3 1.538(3) . ?
C3 C5 1.531(4) . ?
C3 C4 1.545(4) . ?
C3 C7 1.558(3) . ?
C5 C6 1.540(4) . ?
C6 C7 1.530(4) . ?
C7 C8 1.496(4) . ?
C8 O1 1.198(3) . ?
C8 O2 1.325(3) . ?
C9 O2 1.466(3) . ?
C9 C10 1.488(4) . ?
C9 C11 1.493(4) . ?
C12 N2 1.140(4) . ?
C13 C15 1.516(4) . ?
C13 C14 1.520(4) . ?
C13 C16 1.516(4) . ?
C13 S1 1.835(3) . ?
N1 S1 1.670(3) . ?
O3 S1 1.4834(19) . ?

loop_
_platon_squeeze_void_nr
_platon_squeeze_void_average_x
_platon_squeeze_void_average_y
_platon_squeeze_void_average_z
_platon_squeeze_void_volume
_platon_squeeze_void_count_electrons
_platon_squeeze_void_content
1 1.000 0.125 0.500 22 3 ' '
2 0.500 0.625 0.500 22 3 ' '
